data_7205868
loop_
_publ_author_name
'Meng, Xiangming'
'Lin, Zhoubin'
'Zhang, Lizhen'
'Huang, Yisheng'
'Wang, Guofu'

_publ_section_title
;
 Structure and spectral properties of Nd3+-doped KBaGd(MoO4)3 crystal
 with a disorder structure
;
_journal_issue 12
_journal_name_full CrystEngComm
_journal_page_first 4069
_journal_paper_doi 10.1039/c0ce00922a
_journal_volume 13
_journal_year 2011
_chemical_formula_sum 'Ba Gd K Mo3 O12'
_chemical_formula_weight 813.51
_chemical_name_systematic
;
?
;
_space_group_IT_number 15
_symmetry_cell_setting monoclinic
_symmetry_space_group_name_Hall '-C 2yc'
_symmetry_space_group_name_H-M 'C 1 2/c 1'
_atom_sites_solution_primary direct
_atom_sites_solution_secondary difmap
_audit_creation_method SHELXL-97
_cell_angle_alpha 90.00
_cell_angle_beta 106.190(11)
_cell_angle_gamma 90.00
_cell_formula_units_Z 4
_cell_length_a 17.401(13)
_cell_length_b 12.226(8)
_cell_length_c 5.324(4)
_cell_measurement_reflns_used 1550
_cell_measurement_temperature 293(2)
_cell_measurement_theta_max 27.4526
_cell_measurement_theta_min 3.3325
_cell_volume 1087.7(14)
_computing_cell_refinement 'RIGAKU/MSC CrystalClear'
_computing_data_collection 'RIGAKU/MSC CrystalClear'
_computing_data_reduction SHELXTL
_computing_molecular_graphics SHELXTL
_computing_publication_material SHELXTL
_computing_structure_refinement 'SHELXL-97 (Sheldrick, 1997)'
_computing_structure_solution 'SHELXS-97 (Sheldrick, 1990)'
_diffrn_ambient_temperature 293(2)
_diffrn_detector_area_resol_mean 14.6306
_diffrn_measured_fraction_theta_full 0.998
_diffrn_measured_fraction_theta_max 0.998
_diffrn_measurement_device
;
Mercury70 (2x2 bin mode)
;
_diffrn_measurement_method CCD_Profile_fitting
_diffrn_radiation_detector CCD
_diffrn_radiation_monochromator 'Graphite Monochromator'
_diffrn_radiation_source 'Rotating Anode'
_diffrn_radiation_type MoK\a
_diffrn_radiation_wavelength 0.71073
_diffrn_reflns_av_R_equivalents 0.0287
_diffrn_reflns_av_sigmaI/netI 0.0252
_diffrn_reflns_limit_h_max 22
_diffrn_reflns_limit_h_min -22
_diffrn_reflns_limit_k_max 15
_diffrn_reflns_limit_k_min -15
_diffrn_reflns_limit_l_max 6
_diffrn_reflns_limit_l_min -6
_diffrn_reflns_number 4064
_diffrn_reflns_theta_full 27.45
_diffrn_reflns_theta_max 27.45
_diffrn_reflns_theta_min 2.44
_diffrn_source_current 80.0000
_diffrn_source_power 4.0000
_diffrn_source_voltage 50.0000
_exptl_absorpt_coefficient_mu 13.382
_exptl_absorpt_correction_T_max 1.0000
_exptl_absorpt_correction_T_min 0.4989
_exptl_absorpt_correction_type multi-scan
_exptl_absorpt_process_details 'CrystalClear Version 1.3.6'
_exptl_crystal_colour White
_exptl_crystal_density_diffrn 4.968
_exptl_crystal_density_method 'not measured'
_exptl_crystal_description Prism
_exptl_crystal_F_000 1444
_exptl_crystal_size_max 0.1000
_exptl_crystal_size_mid 0.0800
_exptl_crystal_size_min 0.0600
_refine_diff_density_max 1.027
_refine_diff_density_min -1.549
_refine_diff_density_rms 0.190
_refine_ls_extinction_coef 0.00268(8)
_refine_ls_extinction_expression Fc^*^=kFc[1+0.001xFc^2^\l^3^/sin(2\q)]^-1/4^
_refine_ls_extinction_method SHELXL
_refine_ls_goodness_of_fit_ref 1.064
_refine_ls_matrix_type full
_refine_ls_number_parameters 84
_refine_ls_number_reflns 1240
_refine_ls_number_restraints 0
_refine_ls_restrained_S_all 1.064
_refine_ls_R_factor_all 0.0203
_refine_ls_R_factor_gt 0.0190
_refine_ls_shift/su_max 0.001
_refine_ls_shift/su_mean 0.000
_refine_ls_structure_factor_coef Fsqd
_refine_ls_weighting_details 'calc w=1/[\s^2^(Fo^2^)+(0.0237P)^2^+0.0000P] where P=(Fo^2^+2Fc^2^)/3'
_refine_ls_weighting_scheme calc
_refine_ls_wR_factor_gt 0.0468
_refine_ls_wR_factor_ref 0.0474
_reflns_number_gt 1169
_reflns_number_total 1240
_reflns_threshold_expression >2sigma(I)
_cod_data_source_file c0ce00922a.txt
_cod_data_source_block 1
_cod_depositor_comments
;
The following automatic conversions were performed:
'_symmetry_cell_setting' value 'Monoclinic' changed to 'monoclinic'
according to '/home/saulius/struct/CIF-dictionaries/cif_core.dic'
dictionary named 'cif_core.dic' version 2.4.1 from
2010-06-29.

'_exptl_absorpt_correction_type' value 'Multi-scan' changed
to 'multi-scan' according to
'/home/saulius/struct/CIF-dictionaries/cif_core.dic' dictionary named
'cif_core.dic' version 2.4.1 from 2010-06-29.

Automatic conversion script
Id: cif_fix_enum 1555 2011-01-17 13:19:09Z saulius 
;
_cod_original_sg_symbol_H-M C2/c
_cod_database_code 7205868

loop_
_symmetry_equiv_pos_as_xyz
'x, y, z'
'-x, y, -z+1/2'
'x+1/2, y+1/2, z'
'-x+1/2, y+1/2, -z+1/2'
'-x, -y, -z'
'x, -y, z-1/2'
'-x+1/2, -y+1/2, -z'
'x+1/2, -y+1/2, z-1/2'

loop_
_atom_site_label
_atom_site_type_symbol
_atom_site_fract_x
_atom_site_fract_y
_atom_site_fract_z
_atom_site_U_iso_or_equiv
_atom_site_adp_type
_atom_site_occupancy
_atom_site_symmetry_multiplicity
_atom_site_calc_flag
_atom_site_refinement_flags
_atom_site_disorder_assembly
_atom_site_disorder_group
Gd1 Gd 0.0000 0.618176(16) 0.2500 0.00697(9) Uani 1 2 d S . .
Ba1 Ba 0.164813(18) 0.87481(2) 0.42402(6) 0.01174(10) Uani 0.50 1 d P . .
K1 K 0.164813(18) 0.87481(2) 0.42402(6) 0.01174(10) Uani 0.50 1 d P . .
Mo1 Mo 0.343020(19) 0.88924(3) 0.09934(5) 0.00775(10) Uani 1 1 d . . .
Mo2 Mo 0.0000 0.85057(4) 0.7500 0.00856(11) Uani 1 2 d S . .
O1 O 0.03955(13) 0.77040(18) 0.5338(4) 0.0157(5) Uani 1 1 d . . .
O2 O 0.27017(13) 1.03098(18) 0.3868(4) 0.0160(5) Uani 1 1 d . . .
O3 O -0.11212(12) 0.68738(17) 0.3950(4) 0.0134(5) Uani 1 1 d . . .
O4 O -0.07847(14) 0.93346(19) 0.5749(4) 0.0196(5) Uani 1 1 d . . .
O5 O -0.07629(12) 0.53850(17) -0.1557(4) 0.0112(5) Uani 1 1 d . . .
O6 O 0.20606(12) 0.69894(18) 0.7446(4) 0.0148(5) Uani 1 1 d . . .

loop_
_atom_site_aniso_label
_atom_site_aniso_U_11
_atom_site_aniso_U_22
_atom_site_aniso_U_33
_atom_site_aniso_U_23
_atom_site_aniso_U_13
_atom_site_aniso_U_12
Gd1 0.00971(14) 0.00546(14) 0.00543(14) 0.000 0.00157(9) 0.000
Ba1 0.01228(18) 0.00908(18) 0.0136(2) 0.00120(11) 0.00324(14) -0.00137(11)
K1 0.01228(18) 0.00908(18) 0.0136(2) 0.00120(11) 0.00324(14) -0.00137(11)
Mo1 0.00868(15) 0.00781(16) 0.00597(17) -0.00059(9) 0.00076(12) 0.00058(9)
Mo2 0.0113(2) 0.0080(2) 0.0070(2) 0.000 0.00363(15) 0.000
O1 0.0178(11) 0.0139(12) 0.0166(12) -0.0056(9) 0.0068(9) -0.0033(9)
O2 0.0190(12) 0.0152(12) 0.0124(11) 0.0004(9) 0.0021(9) -0.0063(9)
O3 0.0143(11) 0.0106(11) 0.0153(11) 0.0014(9) 0.0040(9) 0.0010(9)
O4 0.0252(13) 0.0145(12) 0.0164(12) 0.0011(10) 0.0014(10) 0.0053(10)
O5 0.0135(10) 0.0089(11) 0.0106(11) -0.0012(9) 0.0021(8) 0.0014(8)
O6 0.0170(11) 0.0112(11) 0.0172(12) 0.0016(9) 0.0063(9) -0.0008(9)

loop_
_atom_type_symbol
_atom_type_description
_atom_type_scat_dispersion_real
_atom_type_scat_dispersion_imag
_atom_type_scat_source
O O 0.0106 0.0060 'International Tables Vol C Tables 4.2.6.8 and 6.1.1.4'
K K 0.2009 0.2494 'International Tables Vol C Tables 4.2.6.8 and 6.1.1.4'
Mo Mo -1.6832 0.6857 'International Tables Vol C Tables 4.2.6.8 and 6.1.1.4'
Ba Ba -0.3244 2.2819 'International Tables Vol C Tables 4.2.6.8 and 6.1.1.4'
Gd Gd -0.1653 3.9035 'International Tables Vol C Tables 4.2.6.8 and 6.1.1.4'

loop_
_geom_angle_atom_site_label_1
_geom_angle_atom_site_label_2
_geom_angle_atom_site_label_3
_geom_angle
_geom_angle_site_symmetry_1
_geom_angle_site_symmetry_3
_geom_angle_publ_flag
O1 Gd1 O1 76.81(12) . 2 ?
O1 Gd1 O5 151.49(7) . . ?
O1 Gd1 O5 75.90(8) 2 . ?
O1 Gd1 O5 75.90(8) . 2 ?
O1 Gd1 O5 151.49(7) 2 2 ?
O5 Gd1 O5 132.18(11) . 2 ?
O1 Gd1 O3 69.06(8) . . ?
O1 Gd1 O3 79.29(8) 2 . ?
O5 Gd1 O3 97.74(8) . . ?
O5 Gd1 O3 98.41(8) 2 . ?
O1 Gd1 O3 79.29(8) . 2 ?
O1 Gd1 O3 69.06(8) 2 2 ?
O5 Gd1 O3 98.41(8) . 2 ?
O5 Gd1 O3 97.74(8) 2 2 ?
O3 Gd1 O3 139.44(10) . 2 ?
O1 Gd1 O5 123.87(8) . 6_566 ?
O1 Gd1 O5 131.51(8) 2 6_566 ?
O5 Gd1 O5 70.95(6) . 6_566 ?
O5 Gd1 O5 72.26(8) 2 6_566 ?
O3 Gd1 O5 71.40(8) . 6_566 ?
O3 Gd1 O5 149.16(7) 2 6_566 ?
O1 Gd1 O5 131.51(8) . 5_565 ?
O1 Gd1 O5 123.87(8) 2 5_565 ?
O5 Gd1 O5 72.26(8) . 5_565 ?
O5 Gd1 O5 70.95(6) 2 5_565 ?
O3 Gd1 O5 149.16(7) . 5_565 ?
O3 Gd1 O5 71.40(8) 2 5_565 ?
O5 Gd1 O5 77.77(11) 6_566 5_565 ?
O1 Gd1 Gd1 162.30(5) . 5_565 ?
O1 Gd1 Gd1 101.54(8) 2 5_565 ?
O5 Gd1 Gd1 36.62(5) . 5_565 ?
O5 Gd1 Gd1 101.91(7) 2 5_565 ?
O3 Gd1 Gd1 128.33(5) . 5_565 ?
O3 Gd1 Gd1 83.66(6) 2 5_565 ?
O5 Gd1 Gd1 70.59(6) 6_566 5_565 ?
O5 Gd1 Gd1 35.64(5) 5_565 5_565 ?
O1 Gd1 Gd1 101.54(8) . 5_566 ?
O1 Gd1 Gd1 162.30(5) 2 5_566 ?
O5 Gd1 Gd1 101.91(7) . 5_566 ?
O5 Gd1 Gd1 36.62(5) 2 5_566 ?
O3 Gd1 Gd1 83.66(6) . 5_566 ?
O3 Gd1 Gd1 128.33(5) 2 5_566 ?
O5 Gd1 Gd1 35.64(5) 6_566 5_566 ?
O5 Gd1 Gd1 70.59(6) 5_565 5_566 ?
Gd1 Gd1 Gd1 85.30(6) 5_565 5_566 ?
O1 Gd1 K1 67.15(7) . 2 ?
O1 Gd1 K1 37.91(5) 2 2 ?
O5 Gd1 K1 86.11(6) . 2 ?
O5 Gd1 K1 132.59(5) 2 2 ?
O3 Gd1 K1 41.40(5) . 2 ?
O3 Gd1 K1 103.26(7) 2 2 ?
O5 Gd1 K1 104.71(7) 6_566 2 ?
O5 Gd1 K1 156.29(5) 5_565 2 ?
Gd1 Gd1 K1 122.13(3) 5_565 2 ?
Gd1 Gd1 K1 124.96(3) 5_566 2 ?
O2 Ba1 O6 122.81(7) . . ?
O2 Ba1 O1 161.69(7) . . ?
O6 Ba1 O1 65.25(7) . . ?
O2 Ba1 O4 86.79(7) . 2 ?
O6 Ba1 O4 142.12(7) . 2 ?
O1 Ba1 O4 94.29(8) . 2 ?
O2 Ba1 O4 77.42(9) . 5_576 ?
O6 Ba1 O4 135.53(7) . 5_576 ?
O1 Ba1 O4 85.96(8) . 5_576 ?
O4 Ba1 O4 68.51(6) 2 5_576 ?
O2 Ba1 O6 65.15(8) . 7_566 ?
O6 Ba1 O6 81.43(7) . 7_566 ?
O1 Ba1 O6 132.93(7) . 7_566 ?
O4 Ba1 O6 92.61(8) 2 7_566 ?
O4 Ba1 O6 139.08(7) 5_576 7_566 ?
O2 Ba1 O3 129.75(7) . 2 ?
O6 Ba1 O3 73.88(8) . 2 ?
O1 Ba1 O3 66.88(7) . 2 ?
O4 Ba1 O3 68.67(7) 2 2 ?
O4 Ba1 O3 126.47(7) 5_576 2 ?
O6 Ba1 O3 72.69(7) 7_566 2 ?
O2 Ba1 O2 59.57(6) . 6_576 ?
O6 Ba1 O2 77.55(8) . 6_576 ?
O1 Ba1 O2 111.18(8) . 6_576 ?
O4 Ba1 O2 140.23(7) 2 6_576 ?
O4 Ba1 O2 82.90(7) 5_576 6_576 ?
O6 Ba1 O2 91.54(8) 7_566 6_576 ?
O3 Ba1 O2 149.01(6) 2 6_576 ?
O2 Ba1 Mo2 135.52(5) . . ?
O6 Ba1 Mo2 75.46(5) . . ?
O1 Ba1 Mo2 26.45(5) . . ?
O4 Ba1 Mo2 100.63(7) 2 . ?
O4 Ba1 Mo2 65.38(6) 5_576 . ?
O6 Ba1 Mo2 155.52(5) 7_566 . ?
O3 Ba1 Mo2 92.97(5) 2 . ?
O2 Ba1 Mo2 91.28(7) 6_576 . ?
O2 Ba1 Mo2 108.95(6) . 1_554 ?
O6 Ba1 Mo2 120.80(5) . 1_554 ?
O1 Ba1 Mo2 74.75(7) . 1_554 ?
O4 Ba1 Mo2 22.66(5) 2 1_554 ?
O4 Ba1 Mo2 78.97(5) 5_576 1_554 ?
O6 Ba1 Mo2 97.46(7) 7_566 1_554 ?
O3 Ba1 Mo2 50.44(5) 2 1_554 ?
O2 Ba1 Mo2 160.51(5) 6_576 1_554 ?
Mo2 Ba1 Mo2 87.66(6) . 1_554 ?
O2 Ba1 Mo1 45.80(5) . . ?
O6 Ba1 Mo1 102.01(5) . . ?
O1 Ba1 Mo1 152.41(5) . . ?
O4 Ba1 Mo1 81.39(7) 2 . ?
O4 Ba1 Mo1 116.92(6) 5_576 . ?
O6 Ba1 Mo1 22.15(5) 7_566 . ?
O3 Ba1 Mo1 86.36(5) 2 . ?
O2 Ba1 Mo1 88.07(7) 6_576 . ?
Mo2 Ba1 Mo1 177.477(10) . . ?
Mo2 Ba1 Mo1 93.77(6) 1_554 . ?
O2 Ba1 K1 68.76(6) . 6_576 ?
O6 Ba1 K1 103.50(7) . 6_576 ?
O1 Ba1 K1 93.81(6) . 6_576 ?
O4 Ba1 K1 109.65(7) 2 6_576 ?
O4 Ba1 K1 42.68(5) 5_576 6_576 ?
O6 Ba1 K1 127.02(5) 7_566 6_576 ?
O3 Ba1 K1 160.01(4) 2 6_576 ?
O2 Ba1 K1 41.48(5) 6_576 6_576 ?
Mo2 Ba1 K1 67.45(3) . 6_576 ?
Mo2 Ba1 K1 121.50(3) 1_554 6_576 ?
Mo1 Ba1 K1 113.38(3) . 6_576 ?
O6 Mo1 O2 107.10(11) 7_566 6_575 ?
O6 Mo1 O3 109.09(11) 7_566 8_565 ?
O2 Mo1 O3 105.20(11) 6_575 8_565 ?
O6 Mo1 O5 109.80(11) 7_566 8_566 ?
O2 Mo1 O5 117.48(11) 6_575 8_566 ?
O3 Mo1 O5 107.88(10) 8_565 8_566 ?
O6 Mo1 Ba1 37.59(7) 7_566 . ?
O2 Mo1 Ba1 77.97(9) 6_575 . ?
O3 Mo1 Ba1 141.08(7) 8_565 . ?
O5 Mo1 Ba1 104.27(8) 8_566 . ?
O4 Mo2 O4 109.07(16) 2_556 . ?
O4 Mo2 O1 110.99(11) 2_556 2_556 ?
O4 Mo2 O1 106.11(11) . 2_556 ?
O4 Mo2 O1 106.11(11) 2_556 . ?
O4 Mo2 O1 110.99(11) . . ?
O1 Mo2 O1 113.56(15) 2_556 . ?
O4 Mo2 K1 106.96(9) 2_556 2_556 ?
O4 Mo2 K1 67.46(9) . 2_556 ?
O1 Mo2 K1 42.74(7) 2_556 2_556 ?
O1 Mo2 K1 145.18(7) . 2_556 ?
O4 Mo2 Ba1 106.96(9) 2_556 2_556 ?
O4 Mo2 Ba1 67.46(9) . 2_556 ?
O1 Mo2 Ba1 42.74(7) 2_556 2_556 ?
O1 Mo2 Ba1 145.18(7) . 2_556 ?
K1 Mo2 Ba1 0.000(4) 2_556 2_556 ?
O4 Mo2 Ba1 67.46(9) 2_556 . ?
O4 Mo2 Ba1 106.96(9) . . ?
O1 Mo2 Ba1 145.18(7) 2_556 . ?
O1 Mo2 Ba1 42.74(7) . . ?
K1 Mo2 Ba1 170.946(18) 2_556 . ?
Ba1 Mo2 Ba1 170.946(18) 2_556 . ?
O4 Mo2 Ba1 134.94(8) 2_556 2 ?
O4 Mo2 Ba1 37.45(8) . 2 ?
O1 Mo2 Ba1 108.36(8) 2_556 2 ?
O1 Mo2 Ba1 76.56(9) . 2 ?
K1 Mo2 Ba1 87.66(6) 2_556 2 ?
Ba1 Mo2 Ba1 87.66(6) 2_556 2 ?
Ba1 Mo2 Ba1 91.66(6) . 2 ?
O4 Mo2 K1 134.94(8) 2_556 2 ?
O4 Mo2 K1 37.45(8) . 2 ?
O1 Mo2 K1 108.36(8) 2_556 2 ?
O1 Mo2 K1 76.56(9) . 2 ?
K1 Mo2 K1 87.66(6) 2_556 2 ?
Ba1 Mo2 K1 87.66(6) 2_556 2 ?
Ba1 Mo2 K1 91.66(6) . 2 ?
Ba1 Mo2 K1 0.000(12) 2 2 ?
O4 Mo2 Ba1 37.45(8) 2_556 1_556 ?
O4 Mo2 Ba1 134.94(8) . 1_556 ?
O1 Mo2 Ba1 76.56(9) 2_556 1_556 ?
O1 Mo2 Ba1 108.36(8) . 1_556 ?
K1 Mo2 Ba1 91.66(6) 2_556 1_556 ?
Ba1 Mo2 Ba1 91.66(6) 2_556 1_556 ?
Ba1 Mo2 Ba1 87.66(6) . 1_556 ?
Ba1 Mo2 Ba1 171.352(17) 2 1_556 ?
K1 Mo2 Ba1 171.352(17) 2 1_556 ?
O4 Mo2 K1 37.45(8) 2_556 1_556 ?
O4 Mo2 K1 134.94(8) . 1_556 ?
O1 Mo2 K1 76.56(9) 2_556 1_556 ?
O1 Mo2 K1 108.36(8) . 1_556 ?
K1 Mo2 K1 91.66(6) 2_556 1_556 ?
Ba1 Mo2 K1 91.66(6) 2_556 1_556 ?
Ba1 Mo2 K1 87.66(6) . 1_556 ?
Ba1 Mo2 K1 171.352(17) 2 1_556 ?
K1 Mo2 K1 171.352(17) 2 1_556 ?
Ba1 Mo2 K1 0.000(6) 1_556 1_556 ?
Mo2 O1 Gd1 138.02(11) . . ?
Mo2 O1 Ba1 110.82(10) . . ?
Gd1 O1 Ba1 109.74(8) . . ?
Mo1 O2 Ba1 137.39(11) 6_576 . ?
Mo1 O2 Ba1 120.50(11) 6_576 6_575 ?
Ba1 O2 Ba1 93.59(7) . 6_575 ?
Mo1 O2 K1 120.50(11) 6_576 6_575 ?
Ba1 O2 K1 93.59(7) . 6_575 ?
Ba1 O2 K1 0.000(11) 6_575 6_575 ?
Mo1 O3 Gd1 122.57(11) 8_466 . ?
Mo1 O3 Ba1 131.87(10) 8_466 2 ?
Gd1 O3 Ba1 104.07(8) . 2 ?
Mo1 O3 K1 131.87(10) 8_466 2 ?
Gd1 O3 K1 104.07(8) . 2 ?
Ba1 O3 K1 0.000(12) 2 2 ?
Mo2 O4 K1 119.88(11) . 2 ?
Mo2 O4 Ba1 119.88(11) . 2 ?
K1 O4 Ba1 0.000(17) 2 2 ?
Mo2 O4 Ba1 146.01(12) . 5_576 ?
K1 O4 Ba1 94.10(7) 2 5_576 ?
Ba1 O4 Ba1 94.10(7) 2 5_576 ?
Mo2 O4 K1 146.01(12) . 5_576 ?
K1 O4 K1 94.10(7) 2 5_576 ?
Ba1 O4 K1 94.10(7) 2 5_576 ?
Ba1 O4 K1 0.000(14) 5_576 5_576 ?
Mo1 O5 Gd1 124.04(10) 8_465 . ?
Mo1 O5 Gd1 125.00(10) 8_465 5_565 ?
Gd1 O5 Gd1 107.74(8) . 5_565 ?
Mo1 O6 Ba1 135.89(11) 7_566 . ?
Mo1 O6 Ba1 120.26(11) 7_566 7_566 ?
Ba1 O6 Ba1 98.57(7) . 7_566 ?
Mo1 O6 K1 120.26(11) 7_566 7_566 ?
Ba1 O6 K1 98.57(7) . 7_566 ?
Ba1 O6 K1 0.000(15) 7_566 7_566 ?

loop_
_geom_bond_atom_site_label_1
_geom_bond_atom_site_label_2
_geom_bond_distance
_geom_bond_site_symmetry_2
_geom_bond_publ_flag
Gd1 O1 2.375(2) . ?
Gd1 O1 2.375(2) 2 ?
Gd1 O5 2.404(2) . ?
Gd1 O5 2.404(2) 2 ?
Gd1 O3 2.441(2) . ?
Gd1 O3 2.441(2) 2 ?
Gd1 O5 2.461(2) 6_566 ?
Gd1 O5 2.461(2) 5_565 ?
Gd1 Gd1 3.929(2) 5_565 ?
Gd1 Gd1 3.929(2) 5_566 ?
Ba1 O2 2.692(2) . ?
Ba1 O6 2.715(3) . ?
Ba1 O1 2.726(3) . ?
Ba1 O4 2.757(3) 2 ?
Ba1 O4 2.785(3) 5_576 ?
Ba1 O6 2.792(3) 7_566 ?
Ba1 O3 2.847(3) 2 ?
Ba1 O2 2.870(3) 6_576 ?
Ba1 Mo2 3.755(2) . ?
Ba1 Mo2 3.931(2) 1_554 ?
Ba1 Mo1 3.953(2) . ?
Mo1 O6 1.726(2) 7_566 ?
Mo1 O2 1.743(2) 6_575 ?
Mo1 O3 1.773(2) 8_565 ?
Mo1 O5 1.853(2) 8_566 ?
Mo2 O4 1.747(2) 2_556 ?
Mo2 O4 1.747(2) . ?
Mo2 O1 1.789(2) 2_556 ?
Mo2 O1 1.789(2) . ?
Mo2 K1 3.755(2) 2_556 ?
Mo2 Ba1 3.755(2) 2_556 ?
Mo2 Ba1 3.931(2) 2 ?
Mo2 K1 3.931(2) 2 ?
Mo2 Ba1 3.931(2) 1_556 ?
Mo2 K1 3.931(2) 1_556 ?
O2 Mo1 1.743(2) 6_576 ?
O2 Ba1 2.870(3) 6_575 ?
O2 K1 2.870(3) 6_575 ?
O3 Mo1 1.773(2) 8_466 ?
O3 Ba1 2.847(3) 2 ?
O3 K1 2.847(3) 2 ?
O4 K1 2.757(3) 2 ?
O4 Ba1 2.757(3) 2 ?
O4 Ba1 2.785(3) 5_576 ?
O4 K1 2.785(3) 5_576 ?
O5 Mo1 1.853(2) 8_465 ?
O5 Gd1 2.461(2) 5_565 ?
O6 Mo1 1.726(2) 7_566 ?
O6 Ba1 2.792(3) 7_566 ?
O6 K1 2.792(3) 7_566 ?
